data_7059498
loop_
_publ_author_name
'Rad&#x2019;kova, Natalia Yu.'
'Kovylina, Tatyana A.'
'Shavyrin, Andrei S.'
'Cherkasov, Anton V.'
'Fukin, Georgy K.'
'Lyssenko, Konstantin A.'
'Trifonov, Alexander A.'

_publ_section_title
;
 Amido rare-earth(iii) and Ca(ii) complexes coordinated by tridentate
 amidinate ligands: synthesis, structure, and catalytic activity in the
 ring-opening polymerization of rac-lactide and \e-caprolactone
;
_journal_issue 19
_journal_name_full 'New Journal of Chemistry'
_journal_page_first 7811
_journal_page_last 7822
_journal_paper_doi 10.1039/D0NJ00042F
_journal_volume 44
_journal_year 2020
_chemical_formula_moiety 'C30 H51 Ca N3 O2 Si2'
_chemical_formula_sum 'C30 H51 Ca N3 O2 Si2'
_chemical_formula_weight 581.99
_space_group_crystal_system triclinic
_space_group_IT_number 2
_space_group_name_Hall '-P 1'
_space_group_name_H-M_alt 'P -1'
_atom_sites_solution_hydrogens mixed
_atom_sites_solution_primary dual
_atom_sites_solution_secondary difmap
_audit_creation_method SHELXL-2018/3
_audit_update_record
;
2020-03-31 deposited with the CCDC.	2020-04-14 downloaded from the CCDC.
;
_cell_angle_alpha 87.9950(10)
_cell_angle_beta 78.0930(10)
_cell_angle_gamma 87.9820(10)
_cell_formula_units_Z 2
_cell_length_a 9.0772(2)
_cell_length_b 9.1571(2)
_cell_length_c 20.5591(5)
_cell_measurement_reflns_used 9884
_cell_measurement_temperature 100(2)
_cell_measurement_theta_max 30.51
_cell_measurement_theta_min 2.23
_cell_volume 1670.41(7)
_computing_cell_refinement 'Saint 8.37a'
_computing_data_collection APEX3
_computing_data_reduction 'Saint 8.37a'
_computing_molecular_graphics SHELXTL
_computing_publication_material SHELXTL
_computing_structure_refinement 'SHELXL 2018/3'
_computing_structure_solution 'SHELXT 2014/5'
_diffrn_ambient_temperature 100(2)
_diffrn_measured_fraction_theta_full 0.999
_diffrn_measured_fraction_theta_max 0.999
_diffrn_measurement_device_type 'Bruker D8 Quest (CMOS)'
_diffrn_measurement_method '\w scans'
_diffrn_radiation_type MoK\a
_diffrn_radiation_wavelength 0.71073
_diffrn_reflns_av_R_equivalents 0.0609
_diffrn_reflns_av_unetI/netI 0.0396
_diffrn_reflns_Laue_measured_fraction_full 0.999
_diffrn_reflns_Laue_measured_fraction_max 0.999
_diffrn_reflns_limit_h_max 12
_diffrn_reflns_limit_h_min -12
_diffrn_reflns_limit_k_max 12
_diffrn_reflns_limit_k_min -12
_diffrn_reflns_limit_l_max 28
_diffrn_reflns_limit_l_min -28
_diffrn_reflns_number 40596
_diffrn_reflns_point_group_measured_fraction_full 0.999
_diffrn_reflns_point_group_measured_fraction_max 0.999
_diffrn_reflns_theta_full 25.242
_diffrn_reflns_theta_max 30.051
_diffrn_reflns_theta_min 2.226
_diffrn_source 'microfocus source'
_exptl_absorpt_coefficient_mu 0.289
_exptl_absorpt_correction_T_max 0.958
_exptl_absorpt_correction_T_min 0.748
_exptl_absorpt_correction_type multi-scan
_exptl_absorpt_process_details SADABS
_exptl_crystal_colour colourless
_exptl_crystal_density_diffrn 1.157
_exptl_crystal_description plate
_exptl_crystal_F_000 632
_exptl_crystal_size_max 0.340
_exptl_crystal_size_mid 0.250
_exptl_crystal_size_min 0.120
_refine_diff_density_max 0.401
_refine_diff_density_min -0.433
_refine_diff_density_rms 0.055
_refine_ls_extinction_method none
_refine_ls_goodness_of_fit_ref 1.032
_refine_ls_hydrogen_treatment mixed
_refine_ls_matrix_type full
_refine_ls_number_parameters 378
_refine_ls_number_reflns 9771
_refine_ls_number_restraints 0
_refine_ls_restrained_S_all 1.032
_refine_ls_R_factor_all 0.0526
_refine_ls_R_factor_gt 0.0352
_refine_ls_shift/su_max 0.001
_refine_ls_shift/su_mean 0.000
_refine_ls_structure_factor_coef Fsqd
_refine_ls_weighting_details 'w=1/[\s^2^(Fo^2^)+(0.0397P)^2^+0.5249P] where P=(Fo^2^+2Fc^2^)/3'
_refine_ls_weighting_scheme calc
_refine_ls_wR_factor_gt 0.0829
_refine_ls_wR_factor_ref 0.0883
_reflns_Friedel_coverage 0.000
_reflns_number_gt 7936
_reflns_number_total 9771
_reflns_threshold_expression 'I > 2\s(I)'
_cod_data_source_file d0nj00042f2.cif
_cod_data_source_block 4-cancno
_cod_depositor_comments
;Adding full bibliography for 7059497--7059500.cif.

 Adding full bibliography for 7059497--7059500.cif.
;
_cod_database_code 7059498
_shelx_shelxl_version_number 2018/3
_shelx_space_group_comment
;
The symmetry employed for this shelxl refinement is uniquely defined
by the following loop, which should always be used as a source of
symmetry information in preference to the above space-group names.
They are only intended as comments.
;
_shelx_estimated_absorpt_t_min 0.908
_shelx_estimated_absorpt_t_max 0.966

loop_
_space_group_symop_operation_xyz
'x, y, z'
'-x, -y, -z'

loop_
_atom_site_label
_atom_site_type_symbol
_atom_site_fract_x
_atom_site_fract_y
_atom_site_fract_z
_atom_site_U_iso_or_equiv
_atom_site_adp_type
_atom_site_occupancy
_atom_site_site_symmetry_order
_atom_site_calc_flag
_atom_site_refinement_flags_posn
_atom_site_refinement_flags_adp
_atom_site_refinement_flags_occupancy
_atom_site_disorder_assembly
_atom_site_disorder_group
Ca1 Ca 0.41469(2) 0.32760(3) 0.27415(2) 0.01276(5) Uani 1 1 d . . . . .
Si1 Si 0.29877(4) 0.00978(4) 0.37386(2) 0.01495(7) Uani 1 1 d . . . . .
Si2 Si 0.21296(3) 0.31095(4) 0.42598(2) 0.01368(7) Uani 1 1 d . . . . .
O1 O 0.24513(9) 0.21605(10) 0.21525(4) 0.01528(17) Uani 1 1 d . . . . .
O2 O 0.30169(10) 0.54108(11) 0.23244(5) 0.02151(19) Uani 1 1 d . . . . .
N1 N 0.53370(10) 0.25373(11) 0.16540(5) 0.01217(18) Uani 1 1 d . . . . .
N2 N 0.77961(10) 0.22930(12) 0.18111(5) 0.01450(19) Uani 1 1 d . . . . .
N3 N 0.30271(11) 0.19497(11) 0.36732(5) 0.01372(18) Uani 1 1 d . . . . .
C1 C 0.67600(12) 0.19449(13) 0.14905(6) 0.01188(19) Uani 1 1 d . . . . .
C2 C 0.72381(13) 0.06954(14) 0.09957(6) 0.0151(2) Uani 1 1 d . . . . .
C3 C 0.58969(15) -0.01997(17) 0.09111(9) 0.0290(3) Uani 1 1 d . . . . .
H3A H 0.626598 -0.107193 0.065734 0.044 Uiso 1 1 calc R U . . .
H3B H 0.525079 0.039603 0.067218 0.044 Uiso 1 1 calc R U . . .
H3C H 0.531698 -0.049535 0.134961 0.044 Uiso 1 1 calc R U . . .
C4 C 0.81004(16) 0.12684(17) 0.03176(7) 0.0268(3) Uani 1 1 d . . . . .
H4A H 0.852138 0.044104 0.004241 0.040 Uiso 1 1 calc R U . . .
H4B H 0.891872 0.188141 0.038261 0.040 Uiso 1 1 calc R U . . .
H4C H 0.741123 0.184828 0.009500 0.040 Uiso 1 1 calc R U . . .
C5 C 0.83318(16) -0.03515(15) 0.12735(8) 0.0244(3) Uani 1 1 d . . . . .
H5A H 0.862194 -0.116839 0.097361 0.037 Uiso 1 1 calc R U . . .
H5B H 0.783907 -0.072751 0.171393 0.037 Uiso 1 1 calc R U . . .
H5C H 0.923222 0.017338 0.131022 0.037 Uiso 1 1 calc R U . . .
C6 C 0.43512(12) 0.27006(13) 0.12179(6) 0.01167(19) Uani 1 1 d . . . . .
C7 C 0.47326(12) 0.32169(13) 0.05576(6) 0.0137(2) Uani 1 1 d . . . . .
H7A H 0.575404 0.342202 0.037106 0.016 Uiso 1 1 calc R U . . .
C8 C 0.36576(13) 0.34385(14) 0.01662(6) 0.0164(2) Uani 1 1 d . . . . .
H8A H 0.395605 0.377183 -0.028304 0.020 Uiso 1 1 calc R U . . .
C9 C 0.21572(14) 0.31758(15) 0.04283(6) 0.0177(2) Uani 1 1 d . . . . .
H9A H 0.143100 0.330437 0.015652 0.021 Uiso 1 1 calc R U . . .
C10 C 0.17138(12) 0.27217(14) 0.10926(6) 0.0158(2) Uani 1 1 d . . . . .
H10A H 0.068394 0.255302 0.127855 0.019 Uiso 1 1 calc R U . . .
C11 C 0.27941(12) 0.25195(13) 0.14785(6) 0.0128(2) Uani 1 1 d . . . . .
C12 C 0.09507(13) 0.17010(16) 0.24258(7) 0.0205(3) Uani 1 1 d . . . . .
H12A H 0.074322 0.083442 0.219659 0.031 Uiso 1 1 calc R U . . .
H12B H 0.022932 0.249108 0.236657 0.031 Uiso 1 1 calc R U . . .
H12C H 0.085395 0.146338 0.290091 0.031 Uiso 1 1 calc R U . . .
C13 C 0.74301(12) 0.34081(14) 0.22759(6) 0.0147(2) Uani 1 1 d . . . . .
C14 C 0.71717(12) 0.30507(15) 0.29634(6) 0.0176(2) Uani 1 1 d . . . . .
C15 C 0.68387(14) 0.41801(18) 0.34193(7) 0.0232(3) Uani 1 1 d . . . . .
H15 H 0.6655(18) 0.3895(19) 0.3884(9) 0.023(4) Uiso 1 1 d . . . . .
C16 C 0.67803(16) 0.56228(18) 0.32088(8) 0.0272(3) Uani 1 1 d . . . . .
H16 H 0.655(2) 0.639(2) 0.3520(10) 0.034(5) Uiso 1 1 d . . . . .
C17 C 0.70892(16) 0.59767(16) 0.25314(7) 0.0235(3) Uani 1 1 d . . . . .
H17 H 0.712(2) 0.701(2) 0.2361(9) 0.032(5) Uiso 1 1 d . . . . .
C18 C 0.74328(13) 0.48932(15) 0.20608(6) 0.0177(2) Uani 1 1 d . . . . .
C19 C 0.72641(14) 0.14907(16) 0.32127(7) 0.0232(3) Uani 1 1 d . . . . .
H19A H 0.801175 0.139866 0.349525 0.035 Uiso 1 1 calc R U . . .
H19B H 0.756294 0.084827 0.283367 0.035 Uiso 1 1 calc R U . . .
H19C H 0.627787 0.121013 0.347128 0.035 Uiso 1 1 calc R U . . .
C20 C 0.78443(15) 0.52821(15) 0.13310(7) 0.0220(3) Uani 1 1 d . . . . .
H20A H 0.770332 0.633857 0.126409 0.033 Uiso 1 1 calc R U . . .
H20B H 0.719793 0.476318 0.109442 0.033 Uiso 1 1 calc R U . . .
H20C H 0.890017 0.499830 0.115871 0.033 Uiso 1 1 calc R U . . .
C21 C 0.39359(15) -0.07387(16) 0.29302(7) 0.0236(3) Uani 1 1 d . . . . .
H21A H 0.390505 -0.180642 0.297774 0.035 Uiso 1 1 calc R U . . .
H21B H 0.498631 -0.044090 0.281332 0.035 Uiso 1 1 calc R U . . .
H21C H 0.341010 -0.040432 0.257872 0.035 Uiso 1 1 calc R U . . .
C22 C 0.39619(18) -0.07554(16) 0.43832(8) 0.0271(3) Uani 1 1 d . . . . .
H22A H 0.397257 -0.182198 0.435494 0.041 Uiso 1 1 calc R U . . .
H22B H 0.342386 -0.046989 0.482618 0.041 Uiso 1 1 calc R U . . .
H22C H 0.499892 -0.042063 0.430568 0.041 Uiso 1 1 calc R U . . .
C23 C 0.10417(15) -0.06707(16) 0.39555(8) 0.0254(3) Uani 1 1 d . . . . .
H23A H 0.112042 -0.174083 0.397349 0.038 Uiso 1 1 calc R U . . .
H23B H 0.047465 -0.035183 0.361610 0.038 Uiso 1 1 calc R U . . .
H23C H 0.051853 -0.031877 0.438962 0.038 Uiso 1 1 calc R U . . .
C24 C 0.24487(16) 0.27268(17) 0.51219(7) 0.0249(3) Uani 1 1 d . . . . .
H24A H 0.193697 0.348802 0.541711 0.037 Uiso 1 1 calc R U . . .
H24B H 0.353118 0.271985 0.511611 0.037 Uiso 1 1 calc R U . . .
H24C H 0.204489 0.177251 0.528348 0.037 Uiso 1 1 calc R U . . .
C25 C 0.00370(14) 0.32497(17) 0.43121(7) 0.0245(3) Uani 1 1 d . . . . .
H25A H -0.040335 0.400845 0.462439 0.037 Uiso 1 1 calc R U . . .
H25B H -0.041011 0.230932 0.446779 0.037 Uiso 1 1 calc R U . . .
H25C H -0.016627 0.350446 0.387145 0.037 Uiso 1 1 calc R U . . .
C26 C 0.28272(17) 0.50208(16) 0.40421(8) 0.0257(3) Uani 1 1 d . . . . .
H26A H 0.226(2) 0.570(2) 0.4338(10) 0.040(5) Uiso 1 1 d . . . . .
H26B H 0.279(2) 0.537(3) 0.3610(12) 0.051(6) Uiso 1 1 d . . . . .
H26C H 0.386(2) 0.508(2) 0.4098(11) 0.049(6) Uiso 1 1 d . . . . .
C27 C 0.38068(16) 0.62582(15) 0.17533(7) 0.0230(3) Uani 1 1 d . . . . .
H27A H 0.450757 0.562007 0.144552 0.028 Uiso 1 1 calc R U . . .
H27B H 0.438894 0.703445 0.189857 0.028 Uiso 1 1 calc R U . . .
C28 C 0.2607(2) 0.6913(2) 0.14211(11) 0.0510(6) Uani 1 1 d . . . . .
H28A H 0.237576 0.625063 0.108734 0.061 Uiso 1 1 calc R U . . .
H28B H 0.291016 0.786671 0.120178 0.061 Uiso 1 1 calc R U . . .
C29 C 0.1272(2) 0.7095(2) 0.19973(12) 0.0491(5) Uani 1 1 d . . . . .
H29A H 0.134503 0.799392 0.224135 0.059 Uiso 1 1 calc R U . . .
H29B H 0.030930 0.712811 0.184193 0.059 Uiso 1 1 calc R U . . .
C30 C 0.14092(17) 0.5758(2) 0.24196(10) 0.0377(4) Uani 1 1 d . . . . .
H30A H 0.097773 0.594719 0.289289 0.045 Uiso 1 1 calc R U . . .
H30B H 0.087351 0.493924 0.227920 0.045 Uiso 1 1 calc R U . . .

loop_
_atom_site_aniso_label
_atom_site_aniso_U_11
_atom_site_aniso_U_22
_atom_site_aniso_U_33
_atom_site_aniso_U_23
_atom_site_aniso_U_13
_atom_site_aniso_U_12
Ca1 0.01120(9) 0.01577(11) 0.01123(10) -0.00088(8) -0.00223(7) 0.00070(7)
Si1 0.01710(14) 0.01291(16) 0.01582(16) -0.00115(12) -0.00567(12) 0.00051(11)
Si2 0.01398(14) 0.01466(16) 0.01181(15) -0.00156(12) -0.00137(11) 0.00109(11)
O1 0.0087(3) 0.0247(5) 0.0125(4) 0.0031(3) -0.0023(3) -0.0037(3)
O2 0.0209(4) 0.0207(5) 0.0207(5) 0.0033(4) -0.0007(3) 0.0047(3)
N1 0.0093(4) 0.0151(5) 0.0127(4) -0.0023(4) -0.0032(3) -0.0001(3)
N2 0.0108(4) 0.0159(5) 0.0176(5) -0.0032(4) -0.0043(3) -0.0001(3)
N3 0.0155(4) 0.0131(5) 0.0121(4) -0.0016(4) -0.0021(3) 0.0013(3)
C1 0.0103(4) 0.0118(5) 0.0131(5) 0.0000(4) -0.0014(4) -0.0013(4)
C2 0.0131(5) 0.0140(5) 0.0176(5) -0.0049(4) -0.0013(4) 0.0005(4)
C3 0.0210(6) 0.0226(7) 0.0443(9) -0.0184(6) -0.0054(6) -0.0019(5)
C4 0.0299(7) 0.0275(7) 0.0185(6) -0.0020(5) 0.0043(5) 0.0075(6)
C5 0.0273(6) 0.0167(6) 0.0296(7) -0.0038(5) -0.0080(5) 0.0068(5)
C6 0.0112(4) 0.0116(5) 0.0126(5) -0.0028(4) -0.0029(4) -0.0006(4)
C7 0.0140(5) 0.0141(5) 0.0128(5) -0.0014(4) -0.0018(4) -0.0021(4)
C8 0.0210(5) 0.0163(6) 0.0125(5) -0.0003(4) -0.0045(4) -0.0028(4)
C9 0.0185(5) 0.0205(6) 0.0162(5) 0.0001(4) -0.0083(4) -0.0022(4)
C10 0.0123(5) 0.0196(6) 0.0166(5) -0.0002(4) -0.0057(4) -0.0018(4)
C11 0.0123(5) 0.0148(5) 0.0114(5) 0.0002(4) -0.0031(4) -0.0014(4)
C12 0.0109(5) 0.0315(7) 0.0189(6) 0.0063(5) -0.0030(4) -0.0055(4)
C13 0.0084(4) 0.0188(6) 0.0183(5) -0.0030(4) -0.0053(4) -0.0003(4)
C14 0.0105(5) 0.0250(6) 0.0184(6) -0.0003(5) -0.0055(4) -0.0006(4)
C15 0.0180(5) 0.0352(8) 0.0175(6) -0.0051(5) -0.0058(4) 0.0022(5)
C16 0.0281(7) 0.0304(8) 0.0255(7) -0.0131(6) -0.0102(5) 0.0056(6)
C17 0.0266(6) 0.0191(6) 0.0275(7) -0.0062(5) -0.0113(5) 0.0019(5)
C18 0.0161(5) 0.0189(6) 0.0198(6) -0.0028(5) -0.0073(4) -0.0007(4)
C19 0.0185(5) 0.0277(7) 0.0237(6) 0.0056(5) -0.0053(5) -0.0034(5)
C20 0.0281(6) 0.0182(6) 0.0209(6) 0.0014(5) -0.0077(5) -0.0031(5)
C21 0.0262(6) 0.0199(6) 0.0252(7) -0.0086(5) -0.0062(5) 0.0043(5)
C22 0.0384(7) 0.0181(6) 0.0298(7) 0.0022(5) -0.0193(6) -0.0005(5)
C23 0.0240(6) 0.0207(7) 0.0311(7) 0.0054(5) -0.0048(5) -0.0049(5)
C24 0.0301(7) 0.0291(7) 0.0163(6) -0.0042(5) -0.0072(5) 0.0062(5)
C25 0.0175(5) 0.0298(7) 0.0254(7) -0.0069(6) -0.0027(5) 0.0047(5)
C26 0.0308(7) 0.0149(6) 0.0264(7) -0.0033(5) 0.0058(5) 0.0002(5)
C27 0.0334(7) 0.0169(6) 0.0183(6) 0.0004(5) -0.0039(5) -0.0033(5)
C28 0.0572(11) 0.0550(13) 0.0522(12) 0.0306(10) -0.0389(10) -0.0263(10)
C29 0.0387(9) 0.0262(9) 0.0925(17) 0.0097(10) -0.0391(11) 0.0017(7)
C30 0.0229(7) 0.0391(10) 0.0465(10) 0.0106(8) -0.0005(6) 0.0125(6)

loop_
_atom_type_symbol
_atom_type_description
_atom_type_scat_dispersion_real
_atom_type_scat_dispersion_imag
_atom_type_scat_source
C C 0.0033 0.0016 'International Tables Vol C Tables 4.2.6.8 and 6.1.1.4'
H H 0.0000 0.0000 'International Tables Vol C Tables 4.2.6.8 and 6.1.1.4'
N N 0.0061 0.0033 'International Tables Vol C Tables 4.2.6.8 and 6.1.1.4'
Si Si 0.0817 0.0704 'International Tables Vol C Tables 4.2.6.8 and 6.1.1.4'
Ca Ca 0.2262 0.3064 'International Tables Vol C Tables 4.2.6.8 and 6.1.1.4'
O O 0.0106 0.0060 'International Tables Vol C Tables 4.2.6.8 and 6.1.1.4'

loop_
_geom_angle_atom_site_label_1
_geom_angle_atom_site_label_2
_geom_angle_atom_site_label_3
_geom_angle
_geom_angle_site_symmetry_1
_geom_angle_site_symmetry_3
_geom_angle_publ_flag
N3 Ca1 N1 131.50(4) . . ?
N3 Ca1 O2 123.77(3) . . ?
N1 Ca1 O2 92.66(3) . . ?
N3 Ca1 O1 87.77(3) . . ?
N1 Ca1 O1 66.67(3) . . ?
O2 Ca1 O1 79.75(3) . . ?
N3 Ca1 C14 97.13(4) . . ?
N1 Ca1 C14 82.85(3) . . ?
O2 Ca1 C14 125.19(4) . . ?
O1 Ca1 C14 142.24(4) . . ?
N3 Ca1 C13 123.27(4) . . ?
N1 Ca1 C13 58.76(3) . . ?
O2 Ca1 C13 108.17(3) . . ?
O1 Ca1 C13 124.97(3) . . ?
C14 Ca1 C13 28.09(3) . . ?
N3 Ca1 C26 62.55(4) . . ?
N1 Ca1 C26 165.92(4) . . ?
O2 Ca1 C26 76.99(4) . . ?
O1 Ca1 C26 119.69(4) . . ?
C14 Ca1 C26 95.23(4) . . ?
C13 Ca1 C26 115.05(4) . . ?
N3 Ca1 H26B 76.1(5) . . ?
N1 Ca1 H26B 151.3(5) . . ?
O2 Ca1 H26B 60.5(5) . . ?
O1 Ca1 H26B 113.8(5) . . ?
C14 Ca1 H26B 103.7(5) . . ?
C13 Ca1 H26B 117.1(5) . . ?
C26 Ca1 H26B 16.5(5) . . ?
N3 Si1 C22 115.16(6) . . ?
N3 Si1 C21 110.62(6) . . ?
C22 Si1 C21 105.60(7) . . ?
N3 Si1 C23 114.77(6) . . ?
C22 Si1 C23 103.77(7) . . ?
C21 Si1 C23 106.07(7) . . ?
N3 Si1 Ca1 31.86(3) . . ?
C22 Si1 Ca1 125.69(5) . . ?
C21 Si1 Ca1 78.78(5) . . ?
C23 Si1 Ca1 127.50(5) . . ?
N3 Si2 C24 115.69(6) . . ?
N3 Si2 C25 113.26(6) . . ?
C24 Si2 C25 107.54(7) . . ?
N3 Si2 C26 109.46(6) . . ?
C24 Si2 C26 104.63(7) . . ?
C25 Si2 C26 105.45(7) . . ?
N3 Si2 Ca1 41.49(4) . . ?
C24 Si2 Ca1 137.74(5) . . ?
C25 Si2 Ca1 114.40(5) . . ?
C26 Si2 Ca1 69.50(5) . . ?
C11 O1 C12 117.20(9) . . ?
C11 O1 Ca1 111.57(6) . . ?
C12 O1 Ca1 126.81(7) . . ?
C27 O2 C30 108.88(11) . . ?
C27 O2 Ca1 121.66(8) . . ?
C30 O2 Ca1 126.23(9) . . ?
C1 N1 C6 124.42(10) . . ?
C1 N1 Ca1 124.51(7) . . ?
C6 N1 Ca1 110.94(7) . . ?
C1 N2 C13 117.40(10) . . ?
Si2 N3 Si1 125.27(6) . . ?
Si2 N3 Ca1 109.32(5) . . ?
Si1 N3 Ca1 125.24(5) . . ?
N2 C1 N1 120.71(11) . . ?
N2 C1 C2 114.38(10) . . ?
N1 C1 C2 124.44(10) . . ?
C3 C2 C4 110.55(12) . . ?
C3 C2 C5 107.27(11) . . ?
C4 C2 C5 106.41(10) . . ?
C3 C2 C1 112.26(10) . . ?
C4 C2 C1 111.78(10) . . ?
C5 C2 C1 108.28(10) . . ?
C2 C3 H3A 109.5 . . ?
C2 C3 H3B 109.5 . . ?
H3A C3 H3B 109.5 . . ?
C2 C3 H3C 109.5 . . ?
H3A C3 H3C 109.5 . . ?
H3B C3 H3C 109.5 . . ?
C2 C4 H4A 109.5 . . ?
C2 C4 H4B 109.5 . . ?
H4A C4 H4B 109.5 . . ?
C2 C4 H4C 109.5 . . ?
H4A C4 H4C 109.5 . . ?
H4B C4 H4C 109.5 . . ?
C2 C5 H5A 109.5 . . ?
C2 C5 H5B 109.5 . . ?
H5A C5 H5B 109.5 . . ?
C2 C5 H5C 109.5 . . ?
H5A C5 H5C 109.5 . . ?
H5B C5 H5C 109.5 . . ?
N1 C6 C7 125.42(10) . . ?
N1 C6 C11 118.04(10) . . ?
C7 C6 C11 115.99(10) . . ?
N1 C6 Ca1 44.77(5) . . ?
C7 C6 Ca1 148.23(8) . . ?
C11 C6 Ca1 78.61(6) . . ?
C8 C7 C6 121.88(10) . . ?
C8 C7 H7A 119.1 . . ?
C6 C7 H7A 119.1 . . ?
C9 C8 C7 120.34(11) . . ?
C9 C8 H8A 119.8 . . ?
C7 C8 H8A 119.8 . . ?
C8 C9 C10 119.82(11) . . ?
C8 C9 H9A 120.1 . . ?
C10 C9 H9A 120.1 . . ?
C11 C10 C9 119.22(11) . . ?
C11 C10 H10A 120.4 . . ?
C9 C10 H10A 120.4 . . ?
O1 C11 C10 123.35(10) . . ?
O1 C11 C6 114.09(9) . . ?
C10 C11 C6 122.55(11) . . ?
O1 C11 Ca1 44.66(5) . . ?
C10 C11 Ca1 151.02(9) . . ?
C6 C11 Ca1 75.64(6) . . ?
O1 C12 H12A 109.5 . . ?
O1 C12 H12B 109.5 . . ?
H12A C12 H12B 109.5 . . ?
O1 C12 H12C 109.5 . . ?
H12A C12 H12C 109.5 . . ?
H12B C12 H12C 109.5 . . ?
N2 C13 C14 119.74(11) . . ?
N2 C13 C18 120.47(11) . . ?
C14 C13 C18 119.60(12) . . ?
N2 C13 Ca1 104.73(7) . . ?
C14 C13 Ca1 73.29(6) . . ?
C18 C13 Ca1 95.76(7) . . ?
C15 C14 C13 118.93(13) . . ?
C15 C14 C19 119.74(12) . . ?
C13 C14 C19 121.32(12) . . ?
C15 C14 Ca1 89.98(7) . . ?
C13 C14 Ca1 78.62(6) . . ?
C19 C14 Ca1 101.89(7) . . ?
C16 C15 C14 121.32(13) . . ?
C16 C15 Ca1 93.79(8) . . ?
C14 C15 Ca1 63.99(7) . . ?
C16 C15 H15 122.0(11) . . ?
C14 C15 H15 116.7(11) . . ?
Ca1 C15 H15 111.5(10) . . ?
C15 C16 C17 119.66(13) . . ?
C15 C16 H16 121.2(12) . . ?
C17 C16 H16 119.1(12) . . ?
C16 C17 C18 121.03(14) . . ?
C16 C17 H17 122.0(11) . . ?
C18 C17 H17 117.0(11) . . ?
C17 C18 C13 119.34(12) . . ?
C17 C18 C20 120.90(12) . . ?
C13 C18 C20 119.74(11) . . ?
C14 C19 H19A 109.5 . . ?
C14 C19 H19B 109.5 . . ?
H19A C19 H19B 109.5 . . ?
C14 C19 H19C 109.5 . . ?
H19A C19 H19C 109.5 . . ?
H19B C19 H19C 109.5 . . ?
C18 C20 H20A 109.5 . . ?
C18 C20 H20B 109.5 . . ?
H20A C20 H20B 109.5 . . ?
C18 C20 H20C 109.5 . . ?
H20A C20 H20C 109.5 . . ?
H20B C20 H20C 109.5 . . ?
Si1 C21 H21A 109.5 . . ?
Si1 C21 H21B 109.5 . . ?
H21A C21 H21B 109.5 . . ?
Si1 C21 H21C 109.5 . . ?
H21A C21 H21C 109.5 . . ?
H21B C21 H21C 109.5 . . ?
Si1 C22 H22A 109.5 . . ?
Si1 C22 H22B 109.5 . . ?
H22A C22 H22B 109.5 . . ?
Si1 C22 H22C 109.5 . . ?
H22A C22 H22C 109.5 . . ?
H22B C22 H22C 109.5 . . ?
Si1 C23 H23A 109.5 . . ?
Si1 C23 H23B 109.5 . . ?
H23A C23 H23B 109.5 . . ?
Si1 C23 H23C 109.5 . . ?
H23A C23 H23C 109.5 . . ?
H23B C23 H23C 109.5 . . ?
Si2 C24 H24A 109.5 . . ?
Si2 C24 H24B 109.5 . . ?
H24A C24 H24B 109.5 . . ?
Si2 C24 H24C 109.5 . . ?
H24A C24 H24C 109.5 . . ?
H24B C24 H24C 109.5 . . ?
Si2 C25 H25A 109.5 . . ?
Si2 C25 H25B 109.5 . . ?
H25A C25 H25B 109.5 . . ?
Si2 C25 H25C 109.5 . . ?
H25A C25 H25C 109.5 . . ?
H25B C25 H25C 109.5 . . ?
Si2 C26 Ca1 76.42(5) . . ?
Si2 C26 H26A 110.4(13) . . ?
Ca1 C26 H26A 161.7(12) . . ?
Si2 C26 H26B 115.5(14) . . ?
Ca1 C26 H26B 56.2(14) . . ?
H26A C26 H26B 106.5(18) . . ?
Si2 C26 H26C 110.2(13) . . ?
Ca1 C26 H26C 86.7(13) . . ?
H26A C26 H26C 105.8(17) . . ?
H26B C26 H26C 108.0(18) . . ?
O2 C27 C28 105.72(12) . . ?
O2 C27 H27A 110.6 . . ?
C28 C27 H27A 110.6 . . ?
O2 C27 H27B 110.6 . . ?
C28 C27 H27B 110.6 . . ?
H27A C27 H27B 108.7 . . ?
C27 C28 C29 102.78(14) . . ?
C27 C28 H28A 111.2 . . ?
C29 C28 H28A 111.2 . . ?
C27 C28 H28B 111.2 . . ?
C29 C28 H28B 111.2 . . ?
H28A C28 H28B 109.1 . . ?
C30 C29 C28 102.60(15) . . ?
C30 C29 H29A 111.2 . . ?
C28 C29 H29A 111.2 . . ?
C30 C29 H29B 111.2 . . ?
C28 C29 H29B 111.2 . . ?
H29A C29 H29B 109.2 . . ?
O2 C30 C29 105.77(14) . . ?
O2 C30 H30A 110.6 . . ?
C29 C30 H30A 110.6 . . ?
O2 C30 H30B 110.6 . . ?
C29 C30 H30B 110.6 . . ?
H30A C30 H30B 108.7 . . ?

loop_
_geom_bond_atom_site_label_1
_geom_bond_atom_site_label_2
_geom_bond_distance
_geom_bond_site_symmetry_2
_geom_bond_publ_flag
Ca1 N3 2.3016(10) . ?
Ca1 N1 2.3836(10) . ?
Ca1 O2 2.3903(10) . ?
Ca1 O1 2.4178(9) . ?
Ca1 C14 2.8739(11) . ?
Ca1 C13 2.9416(11) . ?
Ca1 C26 3.1590(15) . ?
Ca1 H26B 2.75(2) . ?
Si1 N3 1.6975(11) . ?
Si1 C22 1.8739(14) . ?
Si1 C21 1.8820(14) . ?
Si1 C23 1.8854(14) . ?
Si2 N3 1.6940(11) . ?
Si2 C24 1.8734(14) . ?
Si2 C25 1.8803(13) . ?
Si2 C26 1.8897(15) . ?
O1 C11 1.3864(14) . ?
O1 C12 1.4339(13) . ?
O2 C27 1.4569(16) . ?
O2 C30 1.4570(16) . ?
N1 C1 1.3638(13) . ?
N1 C6 1.3925(13) . ?
N2 C1 1.3085(14) . ?
N2 C13 1.4070(15) . ?
C1 C2 1.5482(16) . ?
C2 C3 1.5336(17) . ?
C2 C4 1.5359(19) . ?
C2 C5 1.5361(18) . ?
C3 H3A 0.9800 . ?
C3 H3B 0.9800 . ?
C3 H3C 0.9800 . ?
C4 H4A 0.9800 . ?
C4 H4B 0.9800 . ?
C4 H4C 0.9800 . ?
C5 H5A 0.9800 . ?
C5 H5B 0.9800 . ?
C5 H5C 0.9800 . ?
C6 C7 1.3997(16) . ?
C6 C11 1.4177(14) . ?
C7 C8 1.3927(15) . ?
C7 H7A 0.9500 . ?
C8 C9 1.3836(16) . ?
C8 H8A 0.9500 . ?
C9 C10 1.3948(17) . ?
C9 H9A 0.9500 . ?
C10 C11 1.3868(15) . ?
C10 H10A 0.9500 . ?
C12 H12A 0.9800 . ?
C12 H12B 0.9800 . ?
C12 H12C 0.9800 . ?
C13 C14 1.4127(17) . ?
C13 C18 1.4152(18) . ?
C14 C15 1.4030(19) . ?
C14 C19 1.5061(19) . ?
C15 C16 1.378(2) . ?
C15 H15 0.964(17) . ?
C16 C17 1.392(2) . ?
C16 H16 0.95(2) . ?
C17 C18 1.3923(18) . ?
C17 H17 0.995(19) . ?
C18 C20 1.5027(18) . ?
C19 H19A 0.9800 . ?
C19 H19B 0.9800 . ?
C19 H19C 0.9800 . ?
C20 H20A 0.9800 . ?
C20 H20B 0.9800 . ?
C20 H20C 0.9800 . ?
C21 H21A 0.9800 . ?
C21 H21B 0.9800 . ?
C21 H21C 0.9800 . ?
C22 H22A 0.9800 . ?
C22 H22B 0.9800 . ?
C22 H22C 0.9800 . ?
C23 H23A 0.9800 . ?
C23 H23B 0.9800 . ?
C23 H23C 0.9800 . ?
C24 H24A 0.9800 . ?
C24 H24B 0.9800 . ?
C24 H24C 0.9800 . ?
C25 H25A 0.9800 . ?
C25 H25B 0.9800 . ?
C25 H25C 0.9800 . ?
C26 H26A 0.94(2) . ?
C26 H26B 0.94(2) . ?
C26 H26C 0.97(2) . ?
C27 C28 1.498(2) . ?
C27 H27A 0.9900 . ?
C27 H27B 0.9900 . ?
C28 C29 1.519(3) . ?
C28 H28A 0.9900 . ?
C28 H28B 0.9900 . ?
C29 C30 1.493(2) . ?
C29 H29A 0.9900 . ?
C29 H29B 0.9900 . ?
C30 H30A 0.9900 . ?
C30 H30B 0.9900 . ?
